data_1535615
loop_
_publ_author_name
'Hostettler, M.'
'Birkedal, H.'
'Schwarzenbach, D.'

_publ_section_title
;
 The yellow polymorphs of mercuric iodide Hg I2
;
_journal_name_full 'Helvetica Chimica Acta'
_journal_page_first 1410
_journal_page_last 1422
_journal_volume 86
_journal_year 2003
_chemical_formula_sum 'Hg I2'
_space_group_IT_number 36
_symmetry_space_group_name_Hall 'C 2c -2'
_symmetry_space_group_name_H-M 'C m c 21'
_cell_angle_alpha 90
_cell_angle_beta 90
_cell_angle_gamma 90
_cell_formula_units_Z 4
_cell_length_a 4.7336
_cell_length_b 7.4083
_cell_length_c 13.943
_cell_volume 488.952
_citation_journal_id_ASTM HCACAV
_cod_data_source_file Hostettler_HCACAV_2003_964.cif
_cod_data_source_block Hg1I2
_cod_original_cell_volume 488.9521
_cod_original_formula_sum 'Hg1 I2'
_cod_database_code 1535615

loop_
_symmetry_equiv_pos_as_xyz
x,y,z
-x,-y,z+1/2
-x,y,z
x,-y,z+1/2
x+1/2,y+1/2,z
-x+1/2,-y+1/2,z+1/2
-x+1/2,y+1/2,z
x+1/2,-y+1/2,z+1/2

loop_
_atom_site_label
_atom_site_type_symbol
_atom_site_fract_x
_atom_site_fract_y
_atom_site_fract_z
_atom_site_occupancy
_atom_site_U_iso_or_equiv
Hg1 Hg+2 0 0.6586 -0.0039 1 0.0
I1 I-1 0 0.9106 0.8632 1 0.0
I2 I-1 0 0.4069 0.1289 1 0.0
